data_4113623
loop_
_publ_author_name
'Joshua S. Figueroa'
'Christopher C. Cummins'

_publ_section_title
;
 The Niobaziridine-Hydride Functional Group: Synthesis and Divergent
 Reactivity
;
_journal_name_full 'Journal of the American Chemical Society'
_journal_page_first 4020
_journal_page_last 4021
_journal_paper_doi 10.1021/ja028446y
_journal_volume 125
_journal_year 2003
_chemical_formula_sum 'C44 H69 N4 Nb'
_chemical_formula_weight 746.94
_chemical_name_common Nb(N=C(H)tBu)(tBu(H)c=NAr)(N[Np]Ar)2
_chemical_name_systematic
; 
 ? 
;
_space_group_IT_number 14
_symmetry_cell_setting monoclinic
_symmetry_space_group_name_Hall '-P 2yn'
_symmetry_space_group_name_H-M 'P 1 21/n 1'
_atom_sites_solution_hydrogens geom
_atom_sites_solution_primary direct
_atom_sites_solution_secondary difmap
_audit_creation_method SHELXL-97
_cell_angle_alpha 90.00
_cell_angle_beta 116.2470(10)
_cell_angle_gamma 90.00
_cell_formula_units_Z 4
_cell_length_a 19.9926(16)
_cell_length_b 10.8813(9)
_cell_length_c 22.5023(18)
_cell_measurement_temperature 183(2)
_cell_measurement_theta_max 23.29
_cell_measurement_theta_min 2.13
_cell_volume 4390.6(6)
_computing_cell_refinement 'Bruker SMART'
_computing_data_collection 'Bruker SMART'
_computing_data_reduction 'Bruker SHELXTL'
_computing_molecular_graphics 'Bruker SHELXTL'
_computing_publication_material 'Bruker SHELXTL'
_computing_structure_refinement 'SHELXL-97 (Sheldrick, 1997)'
_computing_structure_solution 'SHELXS-97 (Sheldrick, 1990)'
_diffrn_ambient_temperature 183(2)
_diffrn_measured_fraction_theta_full 0.996
_diffrn_measured_fraction_theta_max 0.996
_diffrn_measurement_device_type 'CCD area detector'
_diffrn_measurement_method 'phi and omega scans'
_diffrn_radiation_monochromator graphite
_diffrn_radiation_source 'fine-focus sealed tube'
_diffrn_radiation_type MoK\a
_diffrn_radiation_wavelength 0.71073
_diffrn_reflns_av_R_equivalents 0.0576
_diffrn_reflns_av_sigmaI/netI 0.0442
_diffrn_reflns_limit_h_max 22
_diffrn_reflns_limit_h_min -16
_diffrn_reflns_limit_k_max 12
_diffrn_reflns_limit_k_min -12
_diffrn_reflns_limit_l_max 24
_diffrn_reflns_limit_l_min -24
_diffrn_reflns_number 17271
_diffrn_reflns_theta_full 23.29
_diffrn_reflns_theta_max 23.29
_diffrn_reflns_theta_min 2.13
_exptl_absorpt_coefficient_mu 0.306
_exptl_absorpt_correction_T_max 0.5175
_exptl_absorpt_correction_T_min 0.3941
_exptl_absorpt_correction_type empirical
_exptl_crystal_colour red
_exptl_crystal_density_diffrn 1.130
_exptl_crystal_description rod
_exptl_crystal_F_000 1608
_exptl_crystal_size_max 0.40
_exptl_crystal_size_mid 0.33
_exptl_crystal_size_min 0.20
_refine_diff_density_max 0.434
_refine_diff_density_min -1.213
_refine_diff_density_rms 0.070
_refine_ls_extinction_method none
_refine_ls_goodness_of_fit_ref 1.182
_refine_ls_hydrogen_treatment mixed
_refine_ls_matrix_type full
_refine_ls_number_parameters 586
_refine_ls_number_reflns 6298
_refine_ls_number_restraints 0
_refine_ls_restrained_S_all 1.182
_refine_ls_R_factor_all 0.0622
_refine_ls_R_factor_gt 0.0526
_refine_ls_shift/su_max 0.302
_refine_ls_shift/su_mean 0.038
_refine_ls_structure_factor_coef Fsqd
_refine_ls_weighting_details 'calc w=1/[\s^2^(Fo^2^)+(0.1000P)^2^+0.0000P] where P=(Fo^2^+2Fc^2^)/3'
_refine_ls_weighting_scheme calc
_refine_ls_wR_factor_gt 0.1487
_refine_ls_wR_factor_ref 0.1548
_reflns_number_gt 5509
_reflns_number_total 6298
_reflns_threshold_expression >2sigma(I)
_cod_data_source_file ja028446ysi20030122_052029_9.cif
_cod_data_source_block 01176m
_cod_original_cell_volume 4390.5(6)
_cod_database_code 4113623

loop_
_symmetry_equiv_pos_as_xyz
'x, y, z'
'-x+1/2, y+1/2, -z+1/2'
'-x, -y, -z'
'x-1/2, -y-1/2, z-1/2'

loop_
_atom_site_label
_atom_site_type_symbol
_atom_site_fract_x
_atom_site_fract_y
_atom_site_fract_z
_atom_site_U_iso_or_equiv
_atom_site_adp_type
_atom_site_occupancy
_atom_site_symmetry_multiplicity
_atom_site_calc_flag
_atom_site_refinement_flags
Nb Nb 0.540166(17) 0.46294(3) 0.771378(15) 0.02536(17) Uani 1 1 d .
N4 N 0.62357(18) 0.5370(3) 0.84733(16) 0.0325(8) Uani 1 1 d .
N3 N 0.48066(17) 0.3677(3) 0.80954(15) 0.0340(8) Uani 1 1 d .
C21 C 0.4305(2) 0.5655(3) 0.64833(18) 0.0293(9) Uani 1 1 d .
C22 C 0.4338(2) 0.5463(3) 0.5884(2) 0.0341(10) Uani 1 1 d .
C16 C 0.4275(2) 0.2434(3) 0.64631(19) 0.0301(9) Uani 1 1 d .
C25 C 0.2996(2) 0.5088(4) 0.5952(2) 0.0414(11) Uani 1 1 d .
N1 N 0.54887(17) 0.3214(3) 0.71904(15) 0.0305(7) Uani 1 1 d .
C41 C 0.6695(2) 0.5512(4) 0.9071(2) 0.0379(10) Uani 1 1 d .
N2 N 0.49619(16) 0.5989(3) 0.70739(15) 0.0310(7) Uani 1 1 d .
C17 C 0.6180(2) 0.3814(4) 0.7373(2) 0.0331(9) Uani 1 1 d .
C31 C 0.4253(2) 0.4401(4) 0.81619(19) 0.0377(10) Uani 1 1 d .
C12 C 0.5211(2) 0.2491(4) 0.6068(2) 0.0354(9) Uani 1 1 d .
C26 C 0.3633(2) 0.5467(4) 0.6517(2) 0.0349(10) Uani 1 1 d .
C27 C 0.5355(2) 0.7114(4) 0.7020(2) 0.0354(9) Uani 1 1 d .
C36 C 0.4457(2) 0.5569(4) 0.8451(2) 0.0376(10) Uani 1 1 d .
C14 C 0.3989(3) 0.1768(4) 0.5364(2) 0.0411(11) Uani 1 1 d .
C13 C 0.4715(2) 0.2017(4) 0.5474(2) 0.0393(10) Uani 1 1 d .
C28 C 0.4972(2) 0.8346(3) 0.70129(18) 0.0313(9) Uani 1 1 d .
C211 C 0.4296(3) 0.8579(5) 0.6350(2) 0.0407(11) Uani 1 1 d .
C11 C 0.4998(2) 0.2710(3) 0.65805(18) 0.0286(8) Uani 1 1 d .
C33 C 0.2990(3) 0.4834(6) 0.7993(3) 0.0629(15) Uani 1 1 d .
C15 C 0.3760(2) 0.1966(3) 0.58626(19) 0.0338(9) Uani 1 1 d .
C24 C 0.3048(3) 0.4917(4) 0.5365(2) 0.0436(11) Uani 1 1 d .
C231 C 0.3749(3) 0.4890(4) 0.4675(2) 0.0535(12) Uani 1 1 d .
H23A H 0.4246 0.5054 0.4732 0.080 Uiso 1 1 calc R
H23B H 0.3405 0.5431 0.4344 0.080 Uiso 1 1 calc R
H23C H 0.3620 0.4053 0.4537 0.080 Uiso 1 1 calc R
C23 C 0.3712(2) 0.5096(4) 0.5325(2) 0.0373(10) Uani 1 1 d .
C37 C 0.4827(3) 0.2359(4) 0.8242(2) 0.0430(11) Uani 1 1 d .
C42 C 0.7094(2) 0.6685(4) 0.9403(2) 0.0413(10) Uani 1 1 d .
C210 C 0.4730(3) 0.8393(5) 0.7558(3) 0.0484(12) Uani 1 1 d .
C310 C 0.5810(3) 0.2708(5) 0.9411(2) 0.0664(15) Uani 1 1 d .
H31A H 0.5708 0.3573 0.9396 0.100 Uiso 1 1 calc R
H31B H 0.6175 0.2562 0.9251 0.100 Uiso 1 1 calc R
H31C H 0.5997 0.2421 0.9860 0.100 Uiso 1 1 calc R
C39 C 0.4516(3) 0.2248(7) 0.9222(2) 0.089(2) Uani 1 1 d .
H39A H 0.4386 0.3104 0.9176 0.134 Uiso 1 1 calc R
H39B H 0.4712 0.2016 0.9680 0.134 Uiso 1 1 calc R
H39C H 0.4079 0.1767 0.8965 0.134 Uiso 1 1 calc R
C45 C 0.6820(3) 0.7767(4) 0.8930(3) 0.0666(16) Uani 1 1 d .
H45A H 0.6912 0.7611 0.8552 0.100 Uiso 1 1 calc R
H45C H 0.7080 0.8497 0.9151 0.100 Uiso 1 1 calc R
H45D H 0.6295 0.7875 0.8786 0.100 Uiso 1 1 calc R
C151 C 0.2978(2) 0.1686(4) 0.5741(2) 0.0459(11) Uani 1 1 d .
H15A H 0.2917 0.1876 0.6130 0.069 Uiso 1 1 calc R
H15B H 0.2877 0.0829 0.5637 0.069 Uiso 1 1 calc R
H15C H 0.2638 0.2171 0.5376 0.069 Uiso 1 1 calc R
C29 C 0.5553(3) 0.9358(5) 0.7126(3) 0.0516(12) Uani 1 1 d .
C32 C 0.3511(3) 0.4052(6) 0.7931(2) 0.0524(12) Uani 1 1 d .
C38 C 0.5095(3) 0.2023(4) 0.8978(2) 0.0543(13) Uani 1 1 d .
C34 C 0.3215(3) 0.5979(7) 0.8264(3) 0.0647(16) Uani 1 1 d .
C35 C 0.3944(2) 0.6380(4) 0.8499(2) 0.0464(11) Uani 1 1 d .
C111 C 0.7545(3) 0.4071(5) 0.8037(3) 0.0573(13) Uani 1 1 d .
C110 C 0.7056(3) 0.2230(5) 0.7317(4) 0.0636(16) Uani 1 1 d .
C351 C 0.4185(3) 0.7623(5) 0.8813(2) 0.0611(14) Uani 1 1 d .
H35A H 0.3761 0.8054 0.8802 0.092 Uiso 1 1 calc R
H35B H 0.4395 0.8083 0.8572 0.092 Uiso 1 1 calc R
H35C H 0.4552 0.7526 0.9264 0.092 Uiso 1 1 calc R
C19 C 0.6898(3) 0.2441(5) 0.8347(3) 0.0581(14) Uani 1 1 d .
C18 C 0.6918(2) 0.3144(4) 0.7774(2) 0.0418(10) Uani 1 1 d .
C44 C 0.7931(3) 0.6496(5) 0.9612(3) 0.0584(14) Uani 1 1 d .
C331 C 0.2183(3) 0.4413(8) 0.7751(4) 0.111(3) Uani 1 1 d .
H33A H 0.1900 0.5050 0.7830 0.166 Uiso 1 1 calc R
H33B H 0.2170 0.3684 0.7985 0.166 Uiso 1 1 calc R
H33C H 0.1972 0.4241 0.7284 0.166 Uiso 1 1 calc R
C131 C 0.4948(3) 0.1793(4) 0.4922(2) 0.0560(13) Uani 1 1 d .
H13A H 0.5463 0.2011 0.5075 0.084 Uiso 1 1 calc R
H13B H 0.4646 0.2287 0.4544 0.084 Uiso 1 1 calc R
H13C H 0.4881 0.0941 0.4800 0.084 Uiso 1 1 calc R
C251 C 0.2271(3) 0.4925(5) 0.6005(3) 0.0625(14) Uani 1 1 d .
H25A H 0.1886 0.4671 0.5583 0.094 Uiso 1 1 calc R
H25B H 0.2132 0.5690 0.6132 0.094 Uiso 1 1 calc R
H25C H 0.2334 0.4310 0.6331 0.094 Uiso 1 1 calc R
C43 C 0.6970(3) 0.6886(6) 1.0021(3) 0.0759(17) Uani 1 1 d .
H43A H 0.6448 0.7005 0.9891 0.114 Uiso 1 1 calc R
H43B H 0.7242 0.7600 1.0254 0.114 Uiso 1 1 calc R
H43C H 0.7143 0.6180 1.0304 0.114 Uiso 1 1 calc R
C311 C 0.5282(5) 0.0643(5) 0.9036(3) 0.115(3) Uani 1 1 d .
H31D H 0.5657 0.0494 0.8887 0.172 Uiso 1 1 calc R
H31E H 0.4842 0.0183 0.8767 0.172 Uiso 1 1 calc R
H31F H 0.5466 0.0390 0.9489 0.172 Uiso 1 1 calc R
H10A H 0.707(3) 0.262(5) 0.693(3) 0.075(19) Uiso 1 1 d .
H19A H 0.682(3) 0.314(5) 0.866(3) 0.078(17) Uiso 1 1 d .
H27A H 0.541(2) 0.705(3) 0.6576(19) 0.035(10) Uiso 1 1 d .
H21A H 0.440(3) 0.772(5) 0.754(2) 0.065(16) Uiso 1 1 d .
H17A H 0.619(2) 0.434(3) 0.6994(18) 0.024(9) Uiso 1 1 d .
H41A H 0.680(2) 0.483(3) 0.9371(18) 0.024(10) Uiso 1 1 d .
H26A H 0.3638(19) 0.557(3) 0.6908(18) 0.014(9) Uiso 1 1 d .
H22A H 0.484(3) 0.553(4) 0.590(2) 0.053(14) Uiso 1 1 d .
H21D H 0.437(2) 0.851(4) 0.602(2) 0.047(14) Uiso 1 1 d .
H16A H 0.415(2) 0.253(4) 0.676(2) 0.044(13) Uiso 1 1 d .
H12A H 0.570(2) 0.266(3) 0.6125(17) 0.026(9) Uiso 1 1 d .
H21E H 0.414(3) 0.936(4) 0.637(2) 0.047(13) Uiso 1 1 d .
H27B H 0.591(3) 0.719(4) 0.744(2) 0.053(12) Uiso 1 1 d .
H44A H 0.815(2) 0.579(4) 0.991(2) 0.046(12) Uiso 1 1 d .
H29A H 0.530(3) 1.015(5) 0.714(2) 0.064(15) Uiso 1 1 d .
H11D H 0.766(3) 0.441(4) 0.770(2) 0.050(14) Uiso 1 1 d .
H11E H 0.803(3) 0.361(5) 0.835(3) 0.079(17) Uiso 1 1 d .
H37A H 0.516(2) 0.194(4) 0.809(2) 0.040(11) Uiso 1 1 d .
H21F H 0.392(2) 0.798(4) 0.625(2) 0.038(12) Uiso 1 1 d .
H44B H 0.816(3) 0.720(4) 0.981(2) 0.051(13) Uiso 1 1 d .
H14A H 0.371(2) 0.139(3) 0.501(2) 0.031(11) Uiso 1 1 d .
H36A H 0.494(3) 0.580(4) 0.861(2) 0.040(11) Uiso 1 1 d .
H21B H 0.455(3) 0.930(5) 0.759(2) 0.059(14) Uiso 1 1 d .
H10B H 0.749(3) 0.189(4) 0.754(2) 0.040(12) Uiso 1 1 d .
H32A H 0.334(2) 0.326(4) 0.773(2) 0.047(12) Uiso 1 1 d .
H10C H 0.666(3) 0.156(4) 0.721(2) 0.063(14) Uiso 1 1 d .
H11F H 0.750(3) 0.468(5) 0.830(3) 0.067(17) Uiso 1 1 d .
H29B H 0.571(4) 0.934(6) 0.672(3) 0.11(2) Uiso 1 1 d .
H29C H 0.599(4) 0.926(5) 0.754(3) 0.086(19) Uiso 1 1 d .
H37B H 0.440(3) 0.206(4) 0.801(2) 0.053(15) Uiso 1 1 d .
H19B H 0.734(4) 0.191(6) 0.862(3) 0.10(2) Uiso 1 1 d .
H21C H 0.512(3) 0.821(4) 0.794(2) 0.055(14) Uiso 1 1 d .
H19C H 0.644(3) 0.190(5) 0.824(2) 0.072(16) Uiso 1 1 d .
H34A H 0.289(3) 0.649(5) 0.829(3) 0.084(19) Uiso 1 1 d .
H44C H 0.803(2) 0.632(4) 0.911(2) 0.056(13) Uiso 1 1 d .
H24A H 0.252(3) 0.460(5) 0.488(3) 0.087(19) Uiso 1 1 d .

loop_
_atom_site_aniso_label
_atom_site_aniso_U_11
_atom_site_aniso_U_22
_atom_site_aniso_U_33
_atom_site_aniso_U_23
_atom_site_aniso_U_13
_atom_site_aniso_U_12
Nb 0.0178(2) 0.0290(2) 0.0228(2) -0.00027(14) 0.00304(17) -0.00165(14)
N4 0.0243(19) 0.0362(19) 0.0296(19) -0.0005(14) 0.0052(16) -0.0014(14)
N3 0.0291(18) 0.043(2) 0.0248(17) 0.0010(15) 0.0073(15) -0.0043(15)
C21 0.024(2) 0.0271(19) 0.028(2) 0.0061(17) 0.0032(18) 0.0058(16)
C22 0.028(2) 0.028(2) 0.038(2) 0.0019(18) 0.006(2) 0.0019(18)
C16 0.036(2) 0.027(2) 0.027(2) 0.0013(17) 0.0145(19) 0.0008(18)
C25 0.030(2) 0.035(2) 0.049(3) 0.005(2) 0.009(2) -0.0002(19)
N1 0.0228(17) 0.0332(17) 0.0313(18) -0.0018(14) 0.0080(15) -0.0061(14)
C41 0.029(2) 0.037(2) 0.036(3) 0.004(2) 0.004(2) 0.0018(19)
N2 0.0200(17) 0.0306(17) 0.0356(18) 0.0011(15) 0.0062(15) -0.0003(14)
C17 0.026(2) 0.032(2) 0.041(2) -0.0011(19) 0.0147(19) -0.0009(18)
C31 0.027(2) 0.061(3) 0.021(2) 0.002(2) 0.0077(18) -0.007(2)
C12 0.037(2) 0.032(2) 0.041(2) -0.0007(19) 0.020(2) 0.0003(19)
C26 0.030(2) 0.035(2) 0.033(2) 0.0029(18) 0.007(2) 0.0024(18)
C27 0.027(2) 0.043(2) 0.031(2) -0.0009(19) 0.0077(19) 0.0029(19)
C36 0.027(2) 0.057(3) 0.029(2) -0.004(2) 0.012(2) -0.006(2)
C14 0.050(3) 0.037(2) 0.027(2) -0.005(2) 0.008(2) -0.005(2)
C13 0.050(3) 0.035(2) 0.036(2) -0.0041(19) 0.021(2) -0.005(2)
C28 0.026(2) 0.034(2) 0.027(2) 0.0018(17) 0.0057(17) 0.0041(18)
C211 0.042(3) 0.036(3) 0.039(3) 0.003(2) 0.013(2) 0.008(2)
C11 0.030(2) 0.0235(19) 0.029(2) 0.0019(16) 0.0093(17) 0.0046(17)
C33 0.026(3) 0.114(5) 0.049(3) -0.012(3) 0.016(2) -0.014(3)
C15 0.034(2) 0.029(2) 0.032(2) 0.0019(18) 0.0093(19) -0.0015(18)
C24 0.036(3) 0.034(2) 0.039(3) 0.006(2) -0.003(2) -0.001(2)
C231 0.060(3) 0.050(3) 0.037(3) -0.003(2) 0.008(2) -0.003(2)
C23 0.040(3) 0.025(2) 0.034(2) 0.0017(18) 0.005(2) -0.0008(19)
C37 0.048(3) 0.041(3) 0.034(2) -0.002(2) 0.012(2) -0.015(2)
C42 0.030(2) 0.042(2) 0.040(2) -0.008(2) 0.004(2) -0.006(2)
C210 0.042(3) 0.058(3) 0.037(3) 0.001(2) 0.010(2) 0.013(3)
C310 0.057(3) 0.092(4) 0.036(3) 0.009(3) 0.007(2) -0.022(3)
C39 0.076(4) 0.151(6) 0.039(3) 0.017(3) 0.023(3) -0.039(4)
C45 0.051(3) 0.039(3) 0.066(3) 0.002(2) -0.015(3) -0.006(2)
C151 0.034(2) 0.052(3) 0.041(2) -0.004(2) 0.007(2) -0.006(2)
C29 0.046(3) 0.039(3) 0.059(3) 0.002(3) 0.013(3) -0.001(2)
C32 0.033(3) 0.083(4) 0.043(3) -0.013(3) 0.018(2) -0.018(3)
C38 0.063(3) 0.058(3) 0.034(2) 0.004(2) 0.015(2) -0.024(3)
C34 0.039(3) 0.111(5) 0.048(3) -0.002(3) 0.023(3) 0.015(3)
C35 0.040(3) 0.068(3) 0.033(2) 0.000(2) 0.018(2) 0.006(2)
C111 0.031(3) 0.055(3) 0.082(4) -0.004(3) 0.022(3) -0.002(2)
C110 0.042(3) 0.050(3) 0.095(5) -0.007(3) 0.027(3) 0.016(3)
C351 0.064(3) 0.074(3) 0.050(3) -0.013(3) 0.029(3) 0.014(3)
C19 0.034(3) 0.054(3) 0.071(4) 0.019(3) 0.009(3) 0.015(3)
C18 0.022(2) 0.037(2) 0.063(3) -0.001(2) 0.016(2) 0.0010(18)
C44 0.034(3) 0.049(3) 0.061(3) -0.006(3) -0.008(2) -0.011(2)
C331 0.032(3) 0.208(9) 0.097(5) -0.035(5) 0.032(3) -0.026(4)
C131 0.072(4) 0.057(3) 0.044(3) -0.010(2) 0.031(3) -0.011(3)
C251 0.036(3) 0.069(3) 0.075(4) 0.002(3) 0.018(3) -0.009(3)
C43 0.076(4) 0.084(4) 0.065(4) -0.029(3) 0.028(3) -0.018(3)
C311 0.198(9) 0.063(4) 0.054(4) 0.020(3) 0.030(5) -0.022(5)

loop_
_atom_type_symbol
_atom_type_description
_atom_type_scat_dispersion_real
_atom_type_scat_dispersion_imag
_atom_type_scat_source
C C 0.0033 0.0016 'International Tables Vol C Tables 4.2.6.8 and 6.1.1.4'
H H 0.0000 0.0000 'International Tables Vol C Tables 4.2.6.8 and 6.1.1.4'
N N 0.0061 0.0033 'International Tables Vol C Tables 4.2.6.8 and 6.1.1.4'
Nb Nb -2.0727 0.6215 'International Tables Vol C Tables 4.2.6.8 and 6.1.1.4'

loop_
_geom_angle_atom_site_label_1
_geom_angle_atom_site_label_2
_geom_angle_atom_site_label_3
_geom_angle
N4 Nb N2 105.10(13)
N4 Nb N1 124.82(13)
N2 Nb N1 105.94(13)
N4 Nb N3 105.84(13)
N2 Nb N3 122.28(13)
N1 Nb N3 94.35(12)
N4 Nb C17 90.54(14)
N2 Nb C17 101.71(14)
N1 Nb C17 39.03(13)
N3 Nb C17 125.25(14)
C41 N4 Nb 157.1(3)
C31 N3 C37 117.7(4)
C31 N3 Nb 113.0(2)
C37 N3 Nb 129.0(3)
C22 C21 C26 119.2(4)
C22 C21 N2 121.1(4)
C26 C21 N2 119.6(3)
C23 C22 C21 120.9(4)
C15 C16 C11 122.0(4)
C24 C25 C26 118.8(4)
C24 C25 C251 122.4(4)
C26 C25 C251 118.7(4)
C11 N1 C17 129.6(3)
C11 N1 Nb 132.5(2)
C17 N1 Nb 78.5(2)
N4 C41 C42 127.3(4)
C21 N2 C27 115.5(3)
C21 N2 Nb 114.4(2)
C27 N2 Nb 126.4(2)
N1 C17 C18 120.9(3)
N1 C17 Nb 62.50(18)
C18 C17 Nb 129.2(3)
C32 C31 C36 117.6(4)
C32 C31 N3 124.2(4)
C36 C31 N3 118.1(4)
C13 C12 C11 120.7(4)
C21 C26 C25 120.3(4)
N2 C27 C28 116.0(3)
C35 C36 C31 122.5(4)
C13 C14 C15 120.9(4)
C12 C13 C14 119.9(4)
C12 C13 C131 120.4(4)
C14 C13 C131 119.7(4)
C210 C28 C211 109.1(4)
C210 C28 C29 109.4(4)
C211 C28 C29 108.7(4)
C210 C28 C27 111.0(3)
C211 C28 C27 112.0(3)
C29 C28 C27 106.6(3)
C16 C11 N1 119.6(3)
C16 C11 C12 118.3(4)
N1 C11 C12 122.1(3)
C34 C33 C32 119.0(5)
C34 C33 C331 121.2(5)
C32 C33 C331 119.9(6)
C16 C15 C14 118.1(4)
C16 C15 C151 121.4(4)
C14 C15 C151 120.5(4)
C25 C24 C23 121.5(4)
C22 C23 C24 119.3(4)
C22 C23 C231 120.7(4)
C24 C23 C231 120.0(4)
N3 C37 C38 115.7(4)
C45 C42 C41 111.1(3)
C45 C42 C44 109.0(4)
C41 C42 C44 107.6(4)
C45 C42 C43 111.9(4)
C41 C42 C43 107.8(4)
C44 C42 C43 109.4(4)
C31 C32 C33 121.0(5)
C39 C38 C310 110.1(4)
C39 C38 C311 109.0(5)
C310 C38 C311 107.4(5)
C39 C38 C37 113.3(4)
C310 C38 C37 110.7(4)
C311 C38 C37 106.1(4)
C33 C34 C35 122.5(5)
C34 C35 C36 117.3(5)
C34 C35 C351 121.8(5)
C36 C35 C351 120.9(4)
C19 C18 C111 109.5(4)
C19 C18 C17 111.1(3)
C111 C18 C17 109.2(4)
C19 C18 C110 108.8(4)
C111 C18 C110 109.2(4)
C17 C18 C110 108.9(4)

loop_
_geom_bond_atom_site_label_1
_geom_bond_atom_site_label_2
_geom_bond_distance
Nb N4 1.957(3)
Nb N2 1.978(3)
Nb N1 1.993(3)
Nb N3 2.033(3)
Nb C17 2.201(4)
N4 C41 1.259(5)
N3 C31 1.420(5)
N3 C37 1.468(5)
C21 C22 1.394(6)
C21 C26 1.393(6)
C21 N2 1.442(5)
C22 C23 1.383(6)
C16 C15 1.384(6)
C16 C11 1.383(5)
C25 C24 1.383(6)
C25 C26 1.405(6)
C25 C251 1.517(6)
N1 C11 1.398(5)
N1 C17 1.415(5)
C41 C42 1.515(6)
N2 C27 1.489(5)
C17 C18 1.532(6)
C31 C32 1.389(6)
C31 C36 1.404(6)
C12 C13 1.366(6)
C12 C11 1.415(5)
C27 C28 1.542(5)
C36 C35 1.392(6)
C14 C13 1.386(6)
C14 C15 1.404(6)
C13 C131 1.526(5)
C28 C210 1.506(6)
C28 C211 1.527(6)
C28 C29 1.537(6)
C33 C34 1.373(8)
C33 C32 1.399(7)
C33 C331 1.526(7)
C15 C151 1.494(6)
C24 C23 1.385(6)
C231 C23 1.514(6)
C37 C38 1.543(6)
C42 C45 1.518(6)
C42 C44 1.537(6)
C42 C43 1.532(6)
C310 C38 1.522(7)
C39 C38 1.504(7)
C38 C311 1.540(8)
C34 C35 1.384(7)
C35 C351 1.503(7)
C111 C18 1.511(6)
C110 C18 1.541(7)
C19 C18 1.516(7)
